data_4107689
loop_
_publ_author_name
'Aaron R. Thornton'
'Simon B. Blakey'

_publ_section_title
;
 Catalytic Metallonitrene/Alkyne Metathesis: A Powerful Cascade Process
 for the Synthesis of Nitrogen-Containing Molecules
;
_journal_name_full 'Journal of the American Chemical Society'
_journal_page_first 5020
_journal_page_last 5021
_journal_paper_doi 10.1021/ja7111788
_journal_volume 130
_journal_year 2008
_chemical_formula_moiety 'C10 H17 N O4 S'
_chemical_formula_sum 'C10 H17 N O4 S'
_chemical_formula_weight 247.31
_chemical_name_systematic
;
 ?
;
_space_group_IT_number 15
_symmetry_cell_setting monoclinic
_symmetry_space_group_name_Hall '-C 2yc'
_symmetry_space_group_name_H-M 'C 1 2/c 1'
_atom_sites_solution_hydrogens geom
_atom_sites_solution_primary direct
_atom_sites_solution_secondary difmap
_audit_creation_method SHELXL-97
_cell_angle_alpha 90.00
_cell_angle_beta 98.949(13)
_cell_angle_gamma 90.00
_cell_formula_units_Z 8
_cell_length_a 27.957(7)
_cell_length_b 7.6891(17)
_cell_length_c 11.327(2)
_cell_measurement_reflns_used 382
_cell_measurement_temperature 173(2)
_cell_measurement_theta_max 60.20
_cell_measurement_theta_min 7.02
_cell_volume 2405.3(9)
_computing_cell_refinement 'Bruker SMART'
_computing_data_collection 'Bruker SMART'
_computing_data_reduction 'Bruker SAINT'
_computing_molecular_graphics 'Bruker SHELXTL'
_computing_publication_material 'Bruker SHELXTL'
_computing_structure_refinement 'SHELXL-97 (Sheldrick, 1997)'
_computing_structure_solution 'SHELXS-97 (Sheldrick, 1990)'
_diffrn_ambient_temperature 173(2)
_diffrn_measured_fraction_theta_full 0.892
_diffrn_measured_fraction_theta_max 0.892
_diffrn_measurement_device_type 'CCD area detector'
_diffrn_measurement_method 'phi and omega scans'
_diffrn_radiation_monochromator graphite
_diffrn_radiation_source 'fine-focus sealed tube'
_diffrn_radiation_type CuK\a
_diffrn_radiation_wavelength 1.54178
_diffrn_reflns_av_R_equivalents 0.1054
_diffrn_reflns_av_sigmaI/netI 0.0804
_diffrn_reflns_limit_h_max 28
_diffrn_reflns_limit_h_min -30
_diffrn_reflns_limit_k_max 8
_diffrn_reflns_limit_k_min -8
_diffrn_reflns_limit_l_max 11
_diffrn_reflns_limit_l_min -12
_diffrn_reflns_number 3309
_diffrn_reflns_theta_full 55.96
_diffrn_reflns_theta_max 55.96
_diffrn_reflns_theta_min 5.97
_exptl_absorpt_coefficient_mu 2.418
_exptl_absorpt_correction_T_max 0.9646
_exptl_absorpt_correction_T_min 0.5832
_exptl_absorpt_correction_type multi-scan
_exptl_absorpt_process_details SADABS
_exptl_crystal_colour colourless
_exptl_crystal_density_diffrn 1.366
_exptl_crystal_description plate
_exptl_crystal_F_000 1056
_exptl_crystal_size_max 0.25
_exptl_crystal_size_mid 0.09
_exptl_crystal_size_min 0.02
_refine_diff_density_max 0.734
_refine_diff_density_min -1.000
_refine_diff_density_rms 0.157
_refine_ls_extinction_coef 0.0009(3)
_refine_ls_extinction_expression Fc^*^=kFc[1+0.001xFc^2^\l^3^/sin(2\q)]^-1/4^
_refine_ls_extinction_method SHELXL
_refine_ls_goodness_of_fit_ref 1.140
_refine_ls_hydrogen_treatment constr
_refine_ls_matrix_type full
_refine_ls_number_parameters 146
_refine_ls_number_reflns 1405
_refine_ls_number_restraints 0
_refine_ls_restrained_S_all 1.140
_refine_ls_R_factor_all 0.2518
_refine_ls_R_factor_gt 0.1341
_refine_ls_shift/su_max 0.000
_refine_ls_shift/su_mean 0.000
_refine_ls_structure_factor_coef Fsqd
_refine_ls_weighting_details 'calc w=1/[\s^2^(Fo^2^)+(0.0500P)^2^+90.0000P] where P=(Fo^2^+2Fc^2^)/3'
_refine_ls_weighting_scheme calc
_refine_ls_wR_factor_gt 0.2789
_refine_ls_wR_factor_ref 0.3531
_reflns_number_gt 669
_reflns_number_total 1405
_reflns_threshold_expression >2sigma(I)
_cod_data_source_file ja7111788-file003_2.cif
_cod_data_source_block art2_158s
_cod_database_code 4107689

loop_
_symmetry_equiv_pos_as_xyz
'x, y, z'
'-x, y, -z+1/2'
'x+1/2, y+1/2, z'
'-x+1/2, y+1/2, -z+1/2'
'-x, -y, -z'
'x, -y, z-1/2'
'-x+1/2, -y+1/2, -z'
'x+1/2, -y+1/2, z-1/2'

loop_
_atom_site_label
_atom_site_type_symbol
_atom_site_fract_x
_atom_site_fract_y
_atom_site_fract_z
_atom_site_U_iso_or_equiv
_atom_site_adp_type
_atom_site_occupancy
_atom_site_symmetry_multiplicity
_atom_site_calc_flag
_atom_site_refinement_flags
C1 C 0.1738(6) 0.388(2) 0.6092(19) 0.076(6) Uani 1 1 d .
H1 H 0.1938 0.3017 0.6615 0.091 Uiso 1 1 calc R
C2 C 0.2061(6) 0.522(2) 0.5645(19) 0.082(6) Uani 1 1 d .
H2A H 0.1865 0.6012 0.5072 0.099 Uiso 1 1 calc R
H2B H 0.2303 0.4642 0.5228 0.099 Uiso 1 1 calc R
C3 C 0.2322(5) 0.628(2) 0.6724(17) 0.073(6) Uani 1 1 d .
H3A H 0.2552 0.5522 0.7243 0.088 Uiso 1 1 calc R
H3B H 0.2508 0.7247 0.6436 0.088 Uiso 1 1 calc R
C4 C 0.1943(6) 0.701(2) 0.7433(18) 0.078(6) Uani 1 1 d .
H4A H 0.2109 0.7557 0.8176 0.094 Uiso 1 1 calc R
H4B H 0.1750 0.7910 0.6954 0.094 Uiso 1 1 calc R
C5 C 0.1352(6) 0.4623(19) 0.673(2) 0.077(7) Uani 1 1 d .
C6 C 0.1120(6) 0.3249(19) 0.7411(17) 0.072(6) Uani 1 1 d .
H6A H 0.1371 0.2751 0.8031 0.087 Uiso 1 1 calc R
H6B H 0.0875 0.3816 0.7825 0.087 Uiso 1 1 calc R
C7 C 0.0880(6) 0.1787(18) 0.6658(17) 0.069(6) Uani 1 1 d .
H7A H 0.0666 0.1131 0.7117 0.083 Uiso 1 1 calc R
H7B H 0.0679 0.2267 0.5936 0.083 Uiso 1 1 calc R
C8 C 0.0984(5) 0.581(2) 0.601(2) 0.087(7) Uani 1 1 d .
H8A H 0.1166 0.6678 0.5615 0.104 Uiso 1 1 calc R
H8B H 0.0799 0.5093 0.5369 0.104 Uiso 1 1 calc R
C9 C 0.0628(6) 0.677(3) 0.6604(19) 0.092(7) Uani 1 1 d .
H9 H 0.0670 0.6874 0.7449 0.111 Uiso 1 1 calc R
C10 C 0.0227(7) 0.752(3) 0.588(2) 0.114(9) Uani 1 1 d .
H10A H 0.0189 0.7402 0.5039 0.137 Uiso 1 1 calc R
H10B H -0.0007 0.8141 0.6240 0.137 Uiso 1 1 calc R
N1 N 0.1460(5) 0.298(2) 0.5024(14) 0.077(5) Uani 1 1 d .
H1N H 0.1556 0.3207 0.4464 0.092 Uiso 1 1 d R
O1 O 0.1244(3) 0.0625(13) 0.6309(12) 0.073(4) Uani 1 1 d .
O2 O 0.0993(4) 0.0505(15) 0.4103(12) 0.077(4) Uani 1 1 d .
O3 O 0.1822(4) -0.0084(13) 0.5076(11) 0.070(4) Uani 1 1 d .
O4 O 0.1627(4) 0.5662(13) 0.7732(11) 0.066(3) Uani 1 1 d .
S1 S 0.13867(17) 0.0901(6) 0.5014(6) 0.0761(19) Uani 1 1 d .

loop_
_atom_site_aniso_label
_atom_site_aniso_U_11
_atom_site_aniso_U_22
_atom_site_aniso_U_33
_atom_site_aniso_U_23
_atom_site_aniso_U_13
_atom_site_aniso_U_12
C1 0.052(10) 0.069(12) 0.112(19) 0.017(11) 0.035(11) -0.004(9)
C2 0.046(9) 0.072(12) 0.13(2) -0.010(12) 0.023(11) -0.014(9)
C3 0.052(9) 0.061(11) 0.109(18) -0.002(10) 0.022(10) -0.021(8)
C4 0.062(10) 0.058(11) 0.122(18) 0.001(11) 0.036(11) -0.009(9)
C5 0.066(10) 0.038(9) 0.14(2) -0.022(11) 0.046(12) -0.009(8)
C6 0.080(11) 0.041(9) 0.108(17) -0.024(10) 0.051(12) -0.017(8)
C7 0.082(11) 0.033(8) 0.102(16) -0.005(9) 0.048(11) -0.003(8)
C8 0.044(9) 0.049(10) 0.16(2) 0.000(12) 0.006(11) -0.005(9)
C9 0.053(10) 0.15(2) 0.077(16) 0.007(14) 0.017(11) 0.032(12)
C10 0.073(13) 0.14(2) 0.13(2) -0.021(17) 0.029(14) 0.024(14)
N1 0.055(8) 0.113(13) 0.064(12) 0.008(10) 0.016(8) -0.006(8)
O1 0.054(6) 0.047(7) 0.127(12) -0.001(7) 0.043(7) 0.000(5)
O2 0.072(7) 0.071(8) 0.098(11) 0.017(7) 0.046(8) 0.006(6)
O3 0.097(8) 0.052(6) 0.073(9) -0.008(6) 0.049(7) 0.016(6)
O4 0.065(7) 0.051(7) 0.086(10) -0.004(6) 0.028(7) -0.002(6)
S1 0.064(3) 0.054(3) 0.119(5) 0.002(3) 0.040(3) 0.003(2)

loop_
_atom_type_symbol
_atom_type_description
_atom_type_scat_dispersion_real
_atom_type_scat_dispersion_imag
_atom_type_scat_source
C C 0.0181 0.0091 'International Tables Vol C Tables 4.2.6.8 and 6.1.1.4'
H H 0.0000 0.0000 'International Tables Vol C Tables 4.2.6.8 and 6.1.1.4'
N N 0.0311 0.0180 'International Tables Vol C Tables 4.2.6.8 and 6.1.1.4'
O O 0.0492 0.0322 'International Tables Vol C Tables 4.2.6.8 and 6.1.1.4'
S S 0.3331 0.5567 'International Tables Vol C Tables 4.2.6.8 and 6.1.1.4'

loop_
_geom_angle_atom_site_label_1
_geom_angle_atom_site_label_2
_geom_angle_atom_site_label_3
_geom_angle
N1 C1 C5 104.0(14)
N1 C1 C2 107.9(16)
C5 C1 C2 114.4(15)
N1 C1 H1 110.1
C5 C1 H1 110.1
C2 C1 H1 110.1
C1 C2 C3 109.1(17)
C1 C2 H2A 109.9
C3 C2 H2A 109.9
C1 C2 H2B 109.9
C3 C2 H2B 109.9
H2A C2 H2B 108.3
C4 C3 C2 108.9(13)
C4 C3 H3A 109.9
C2 C3 H3A 109.9
C4 C3 H3B 109.9
C2 C3 H3B 109.9
H3A C3 H3B 108.3
O4 C4 C3 111.4(13)
O4 C4 H4A 109.4
C3 C4 H4A 109.4
O4 C4 H4B 109.4
C3 C4 H4B 109.4
H4A C4 H4B 108.0
O4 C5 C1 104.2(14)
O4 C5 C6 101.4(15)
C1 C5 C6 112.2(13)
O4 C5 C8 108.2(12)
C1 C5 C8 116.6(18)
C6 C5 C8 112.6(14)
C7 C6 C5 115.0(16)
C7 C6 H6A 108.5
C5 C6 H6A 108.5
C7 C6 H6B 108.5
C5 C6 H6B 108.5
H6A C6 H6B 107.5
O1 C7 C6 110.2(13)
O1 C7 H7A 109.6
C6 C7 H7A 109.6
O1 C7 H7B 109.6
C6 C7 H7B 109.6
H7A C7 H7B 108.1
C9 C8 C5 120.2(19)
C9 C8 H8A 107.3
C5 C8 H8A 107.3
C9 C8 H8B 107.3
C5 C8 H8B 107.3
H8A C8 H8B 106.9
C10 C9 C8 118.3(19)
C10 C9 H9 120.9
C8 C9 H9 120.9
C9 C10 H10A 120.0
C9 C10 H10B 120.0
H10A C10 H10B 120.0
C1 N1 S1 120.7(12)
C1 N1 H1N 111.6
S1 N1 H1N 106.6
C7 O1 S1 117.1(11)
C4 O4 C5 117.9(14)
O2 S1 O3 118.8(8)
O2 S1 O1 111.3(6)
O3 S1 O1 102.6(7)
O2 S1 N1 107.5(8)
O3 S1 N1 114.9(7)
O1 S1 N1 100.1(7)

loop_
_geom_bond_atom_site_label_1
_geom_bond_atom_site_label_2
_geom_bond_distance
C1 N1 1.50(2)
C1 C5 1.50(2)
C1 C2 1.51(2)
C1 H1 1.0000
C2 C3 1.55(2)
C2 H2A 0.9900
C2 H2B 0.9900
C3 C4 1.53(2)
C3 H3A 0.9900
C3 H3B 0.9900
C4 O4 1.434(17)
C4 H4A 0.9900
C4 H4B 0.9900
C5 O4 1.50(2)
C5 C6 1.51(2)
C5 C8 1.51(2)
C6 C7 1.50(2)
C6 H6A 0.9900
C6 H6B 0.9900
C7 O1 1.454(16)
C7 H7A 0.9900
C7 H7B 0.9900
C8 C9 1.48(2)
C8 H8A 0.9900
C8 H8B 0.9900
C9 C10 1.40(2)
C9 H9 0.9500
C10 H10A 0.9500
C10 H10B 0.9500
N1 S1 1.613(16)
N1 H1N 0.7472
O1 S1 1.594(12)
O2 S1 1.420(14)
O3 S1 1.426(11)

loop_
_geom_hbond_atom_site_label_D
_geom_hbond_atom_site_label_H
_geom_hbond_atom_site_label_A
_geom_hbond_distance_DH
_geom_hbond_distance_HA
_geom_hbond_distance_DA
_geom_hbond_angle_DHA
_geom_hbond_site_symmetry_A
N1 H1N O4 0.75 2.18 2.902(18) 162.0 6_565

loop_
_geom_torsion_atom_site_label_1
_geom_torsion_atom_site_label_2
_geom_torsion_atom_site_label_3
_geom_torsion_atom_site_label_4
_geom_torsion
N1 C1 C2 C3 175.3(13)
C5 C1 C2 C3 60(2)
C1 C2 C3 C4 -53.5(19)
C2 C3 C4 O4 52(2)
N1 C1 C5 O4 -174.8(13)
C2 C1 C5 O4 -57(2)
N1 C1 C5 C6 76(2)
C2 C1 C5 C6 -166.3(17)
N1 C1 C5 C8 -55.6(18)
C2 C1 C5 C8 62(2)
O4 C5 C6 C7 -170.1(13)
C1 C5 C6 C7 -59(2)
C8 C5 C6 C7 74.5(19)
C5 C6 C7 O1 74.4(19)
O4 C5 C8 C9 -55.5(19)
C1 C5 C8 C9 -172.5(16)
C6 C5 C8 C9 56(2)
C5 C8 C9 C10 -165.3(18)
C5 C1 N1 S1 -100.9(14)
C2 C1 N1 S1 137.3(12)
C6 C7 O1 S1 -97.7(16)
C3 C4 O4 C5 -57.1(19)
C1 C5 O4 C4 56.7(17)
C6 C5 O4 C4 173.3(12)
C8 C5 O4 C4 -68.0(16)
C7 O1 S1 O2 -66.4(12)
C7 O1 S1 O3 165.5(10)
C7 O1 S1 N1 47.0(12)
C1 N1 S1 O2 161.4(10)
C1 N1 S1 O3 -64.0(14)
C1 N1 S1 O1 45.1(12)
